data_7216908
loop_
_publ_author_name
'Brown, Giles A.'
'Martel, Sarah R.'
'Wisedale, Richard'
'Charmant, Jonathan P. H.'
'Hales, Neil J.'
'Fishwick, Colin W. G.'
'Gallagher, Timothy'

_publ_section_title
;
 The azomethine ylide strategy for \b-lactam synthesis. An evaluation of
 alternative pathways for azomethine ylide generation
;
_journal_issue 11
_journal_name_full 'Journal of the Chemical Society, Perkin Transactions 1'
_journal_page_first 1281
_journal_paper_doi 10.1039/b010050l
_journal_year 2001
_chemical_formula_sum 'C21 H35 N3 O9'
_chemical_formula_weight 473.52
_chemical_name_systematic
; 
? 
;
_space_group_IT_number 2
_symmetry_cell_setting triclinic
_symmetry_space_group_name_Hall '-P 1'
_symmetry_space_group_name_H-M 'P -1'
_atom_sites_solution_hydrogens geom
_atom_sites_solution_primary direct
_atom_sites_solution_secondary difmap
_audit_creation_method SHELXL
_cell_angle_alpha 89.99(2)
_cell_angle_beta 82.22(4)
_cell_angle_gamma 78.06(4)
_cell_formula_units_Z 2
_cell_length_a 8.014(4)
_cell_length_b 8.438(4)
_cell_length_c 18.463(10)
_cell_measurement_reflns_used 42
_cell_measurement_temperature 173(2)
_cell_volume 1209.8(11)
_computing_cell_refinement 'Bruker SHELXTL'
_computing_data_collection 'Bruker SHELXTL'
_computing_data_reduction 'Bruker SHELXTL'
_computing_molecular_graphics 'Bruker SHELXTL'
_computing_publication_material 'Bruker SHELXTL'
_computing_structure_refinement 'SHELXL-93 (Sheldrick, 1993)'
_computing_structure_solution 'SHELXS-86 (Sheldrick, 1990)'
_diffrn_ambient_temperature 173(2)
_diffrn_measurement_device 'CCD area-detector'
_diffrn_measurement_method '\w scans'
_diffrn_radiation_monochromator graphite
_diffrn_radiation_source 'fine-focus sealed tube'
_diffrn_radiation_type MoK\a
_diffrn_radiation_wavelength 0.71073
_diffrn_reflns_av_R_equivalents 0.0409
_diffrn_reflns_av_sigmaI/netI 0.0644
_diffrn_reflns_limit_h_max 10
_diffrn_reflns_limit_h_min -10
_diffrn_reflns_limit_k_max 10
_diffrn_reflns_limit_k_min -10
_diffrn_reflns_limit_l_max 23
_diffrn_reflns_limit_l_min -23
_diffrn_reflns_number 10221
_diffrn_reflns_theta_max 25.00
_diffrn_reflns_theta_min 2.23
_diffrn_standards_decay_% none
_exptl_absorpt_coefficient_mu 0.102
_exptl_absorpt_correction_T_max 1.000
_exptl_absorpt_correction_T_min 0.826
_exptl_absorpt_correction_type multi-scan
_exptl_absorpt_process_details
; 
G. M. Sheldrick. 
SADABS: A program for absorption correction with the Siemens SMART system; 
University of G\"ottingen: Germany, 1996.
;
_exptl_crystal_colour colourless
_exptl_crystal_density_diffrn 1.300
_exptl_crystal_density_method none
_exptl_crystal_description plate
_exptl_crystal_F_000 508
_exptl_crystal_size_max 0.3
_exptl_crystal_size_mid 0.2
_exptl_crystal_size_min 0.02
_refine_diff_density_max 0.165
_refine_diff_density_min -0.242
_refine_diff_density_rms 0.040
_refine_ls_extinction_coef 0.0203(20)
_refine_ls_extinction_expression Fc^*^=kFc[1+0.001xFc^2^\l^3^/sin(2\q)]^-1/4^
_refine_ls_extinction_method SHELXL
_refine_ls_goodness_of_fit_all 0.965
_refine_ls_goodness_of_fit_obs 1.053
_refine_ls_hydrogen_treatment mixed
_refine_ls_matrix_type full
_refine_ls_number_parameters 327
_refine_ls_number_reflns 4221
_refine_ls_number_restraints 0
_refine_ls_restrained_S_all 0.967
_refine_ls_restrained_S_obs 1.053
_refine_ls_R_factor_all 0.0828
_refine_ls_R_factor_obs 0.0429
_refine_ls_shift/esd_max 0.000
_refine_ls_shift/esd_mean 0.000
_refine_ls_structure_factor_coef Fsqd
_refine_ls_weighting_details 'calc w=1/[\s^2^(Fo^2^)+(0.0455P)^2^+0.0000P] where P=(Fo^2^+2Fc^2^)/3'
_refine_ls_weighting_scheme calc
_refine_ls_wR_factor_all 0.1008
_refine_ls_wR_factor_obs 0.0862
_reflns_number_observed 2719
_reflns_number_total 4224
_reflns_observed_criterion >2sigma(I)
_cod_data_source_file b010050l.txt
_cod_data_source_block bradgate
_cod_depositor_comments
;
The following automatic conversions were performed:

'_symmetry_cell_setting' value 'Triclinic' changed to 'triclinic'
according to
/usr/data/users/saulius/automatic-downloads/retrospective/RSC/lib/dictionaries/cif_core.dic
dictionary named 'cif_core.dic' version 2.4.2 from 2011-04-26.

Automatic conversion script
Id: cif_fix_values 2281 2013-09-26 08:29:07Z andrius 
;
_cod_original_cell_volume 1209.8(10)
_cod_original_sg_symbol_H-M P-1
_cod_database_code 7216908

loop_
_symmetry_equiv_pos_as_xyz
'x, y, z'
'-x, -y, -z'

loop_
_atom_site_aniso_label
_atom_site_aniso_U_11
_atom_site_aniso_U_22
_atom_site_aniso_U_33
_atom_site_aniso_U_23
_atom_site_aniso_U_13
_atom_site_aniso_U_12
N1 0.0222(9) 0.0202(10) 0.0214(10) -0.0015(8) -0.0044(7) -0.0035(8)
C2 0.0239(12) 0.0245(12) 0.0224(12) 0.0012(9) -0.0028(9) -0.0064(10)
C3 0.0285(12) 0.0296(13) 0.0180(11) -0.0040(9) 0.0006(9) -0.0091(10)
C4 0.0233(12) 0.0248(12) 0.0254(12) -0.0040(10) 0.0009(10) -0.0080(10)
O4 0.0239(9) 0.0341(10) 0.0504(11) -0.0125(8) -0.0055(7) 0.0007(7)
C5 0.0255(12) 0.0227(12) 0.0204(11) -0.0021(9) -0.0039(9) -0.0065(10)
C6 0.0226(11) 0.0249(12) 0.0221(12) -0.0008(9) -0.0024(9) -0.0032(9)
O6 0.0357(9) 0.0300(9) 0.0221(9) 0.0013(7) -0.0038(7) -0.0109(7)
C7 0.0484(15) 0.0280(13) 0.0281(13) 0.0005(10) -0.0064(11) -0.0171(12)
C8 0.089(2) 0.039(2) 0.071(2) -0.027(2) -0.044(2) 0.014(2)
C9 0.0307(13) 0.0249(13) 0.0262(13) -0.0001(10) -0.0017(10) -0.0062(10)
O9 0.0841(13) 0.0399(10) 0.0253(9) 0.0015(8) -0.0176(9) -0.0334(10)
O10 0.0421(9) 0.0257(9) 0.0202(8) 0.0046(7) -0.0049(7) -0.0127(7)
C11 0.0462(14) 0.0271(13) 0.0211(12) 0.0085(10) -0.0090(10) -0.0097(11)
C12 0.0436(14) 0.0263(13) 0.0185(12) 0.0053(10) -0.0055(10) -0.0121(11)
C13 0.0446(15) 0.0282(13) 0.0262(13) 0.0048(10) -0.0106(11) -0.0150(11)
C14 0.051(2) 0.0290(13) 0.0203(12) -0.0006(10) -0.0065(11) -0.0163(12)
C15 0.053(2) 0.0260(13) 0.0255(13) -0.0011(10) -0.0087(12) -0.0114(12)
C16 0.0458(15) 0.0345(14) 0.0278(13) 0.0038(11) -0.0075(11) -0.0186(12)
C17 0.0419(14) 0.0300(13) 0.0232(12) 0.0053(10) -0.0031(10) -0.0098(11)
N17 0.0494(14) 0.0402(13) 0.0347(12) 0.0031(10) -0.0024(10) -0.0101(11)
O17A 0.0578(12) 0.0489(12) 0.0445(11) -0.0132(9) -0.0023(9) -0.0020(9)
O17B 0.0535(12) 0.0620(14) 0.085(2) -0.0117(11) 0.0097(11) -0.0270(11)
N18 0.0227(10) 0.0237(10) 0.0227(10) 0.0022(8) -0.0036(8) -0.0027(8)
C19 0.0296(12) 0.0246(12) 0.0261(12) 0.0076(10) -0.0067(10) -0.0061(10)
C20 0.0330(13) 0.0422(15) 0.0336(14) 0.0096(11) -0.0061(11) -0.0143(12)
C21 0.0257(12) 0.0389(14) 0.0335(14) 0.0110(11) -0.0112(10) -0.0039(11)
C22 0.0349(14) 0.058(2) 0.0322(14) 0.0007(12) -0.0130(11) -0.0119(13)
C23 0.0269(12) 0.0285(13) 0.0295(13) -0.0025(10) 0.0028(10) -0.0014(10)
C24 0.0389(14) 0.0261(14) 0.045(2) -0.0030(11) 0.0000(12) -0.0013(11)
O25 0.0465(12) 0.0317(11) 0.0528(12) 0.0026(9) -0.0179(9) -0.0104(10)
O26 0.0383(11) 0.0366(12) 0.0429(11) -0.0028(9) 0.0091(8) -0.0090(9)
O27 0.0395(12) 0.082(2) 0.0395(12) -0.0251(11) -0.0004(9) -0.0172(10)

loop_
_atom_site_label
_atom_site_type_symbol
_atom_site_fract_x
_atom_site_fract_y
_atom_site_fract_z
_atom_site_U_iso_or_equiv
_atom_site_thermal_displace_type
_atom_site_occupancy
_atom_site_calc_flag
_atom_site_refinement_flags
N1 N 0.1092(2) -1.2732(2) 0.18761(9) 0.0213(4) Uani 1 d .
C2 C -0.0328(2) -1.2490(2) 0.14303(11) 0.0234(5) Uani 1 d .
H2 H -0.0397(2) -1.1464(2) 0.11545(11) 0.028 Uiso 1 calc R
C3 C 0.0691(3) -1.3966(2) 0.09517(11) 0.0253(5) Uani 1 d .
H3A H 0.0140(3) -1.4916(2) 0.09776(11) 0.030 Uiso 1 calc R
H3B H 0.1064(3) -1.3711(2) 0.04393(11) 0.030 Uiso 1 calc R
C4 C 0.2049(3) -1.4024(3) 0.14553(11) 0.0245(5) Uani 1 d .
O4 O 0.3474(2) -1.4832(2) 0.14905(8) 0.0371(4) Uani 1 d .
C5 C 0.1631(2) -1.1654(2) 0.23592(11) 0.0226(5) Uani 1 d .
C6 C 0.2118(3) -1.0279(2) 0.20549(11) 0.0235(5) Uani 1 d .
O6 O 0.2117(2) -0.9998(2) 0.13739(7) 0.0287(4) Uani 1 d .
C7 C 0.2570(3) -0.8987(3) 0.25192(12) 0.0334(6) Uani 1 d .
H7A H 0.3162(3) -0.9503(3) 0.29227(12) 0.040 Uiso 1 calc R
H7B H 0.3366(3) -0.8418(3) 0.22165(12) 0.040 Uiso 1 calc R
C8 C 0.0959(4) -0.7773(3) 0.2834(2) 0.0671(9) Uani 1 d .
H8A H 0.1286(4) -0.6859(11) 0.3066(9) 0.101 Uiso 1 calc R
H8B H 0.0263(12) -0.8297(7) 0.3198(7) 0.101 Uiso 1 calc R
H8C H 0.0288(13) -0.7377(17) 0.2440(2) 0.101 Uiso 1 calc R
C9 C 0.1688(3) -1.2098(3) 0.31103(12) 0.0274(5) Uani 1 d .
O9 O 0.2134(2) -1.1356(2) 0.35919(8) 0.0459(5) Uani 1 d .
O10 O 0.1206(2) -1.3549(2) 0.32559(7) 0.0284(4) Uani 1 d .
C11 C 0.1174(3) -1.4016(3) 0.40156(11) 0.0308(5) Uani 1 d .
H11A H 0.2055(3) -1.3585(3) 0.42358(11) 0.037 Uiso 1 calc R
H11B H 0.1455(3) -1.5212(3) 0.40390(11) 0.037 Uiso 1 calc R
C12 C -0.0570(3) -1.3371(3) 0.44410(11) 0.0286(5) Uani 1 d .
C13 C -0.0848(3) -1.2098(3) 0.49505(11) 0.0314(6) Uani 1 d .
H13 H 0.0086(3) -1.1618(3) 0.50319(11) 0.038 Uiso 1 calc R
C14 C -0.1952(3) -1.4061(3) 0.43265(11) 0.0322(6) Uani 1 d .
H14 H -0.1772(3) -1.4938(3) 0.39830(11) 0.039 Uiso 1 calc R
C15 C -0.2460(3) -1.1517(3) 0.53410(12) 0.0339(6) Uani 1 d .
H15 H -0.2643(3) -1.0647(3) 0.56886(12) 0.041 Uiso 1 calc R
C16 C -0.3580(3) -1.3493(3) 0.47028(12) 0.0343(6) Uani 1 d .
H16 H -0.4524(3) -1.3950(3) 0.46150(12) 0.041 Uiso 1 calc R
C17 C -0.3794(3) -1.2235(3) 0.52124(12) 0.0315(5) Uani 1 d .
N17 N -0.5514(3) -1.1651(3) 0.56332(11) 0.0417(5) Uani 1 d .
O17A O -0.5745(2) -1.0432(2) 0.60251(9) 0.0522(5) Uani 1 d .
O17B O -0.6640(2) -1.2410(2) 0.55719(11) 0.0664(6) Uani 1 d .
N18 N -0.2076(2) -1.2596(2) 0.18520(9) 0.0233(4) Uani 1 d .
C19 C -0.1977(3) -1.4226(2) 0.22169(11) 0.0264(5) Uani 1 d .
H19A H -0.1099(3) -1.4342(2) 0.25534(11) 0.032 Uiso 1 calc R
H19B H -0.1577(3) -1.5095(2) 0.18349(11) 0.032 Uiso 1 calc R
C20 C -0.3659(3) -1.4483(3) 0.26454(12) 0.0352(6) Uani 1 d .
H20A H -0.3470(5) -1.5554(7) 0.2863(6) 0.053 Uiso 1 calc R
H20B H -0.4529(6) -1.4415(16) 0.2315(2) 0.053 Uiso 1 calc R
H20C H -0.4058(9) -1.3646(10) 0.3034(5) 0.053 Uiso 1 calc R
C21 C -0.3428(3) -1.2324(3) 0.13269(12) 0.0324(6) Uani 1 d .
H21A H -0.4571(3) -1.2295(3) 0.16141(12) 0.039 Uiso 1 calc R
H21B H -0.3455(3) -1.1248(3) 0.11099(12) 0.039 Uiso 1 calc R
C22 C -0.3154(3) -1.3578(3) 0.07107(12) 0.0405(6) Uani 1 d .
H22A H -0.2117(11) -1.3503(12) 0.0375(4) 0.061 Uiso 1 calc R
H22B H -0.4153(9) -1.3377(11) 0.0445(5) 0.061 Uiso 1 calc R
H22C H -0.3015(18) -1.4663(3) 0.09136(14) 0.061 Uiso 1 calc R
C23 C -0.2596(3) -1.1269(2) 0.24466(12) 0.0296(5) Uani 1 d .
H23A H -0.3769(3) -1.1300(2) 0.26885(12) 0.036 Uiso 1 calc R
H23B H -0.1807(3) -1.1522(2) 0.28190(12) 0.036 Uiso 1 calc R
C24 C -0.2590(3) -0.9561(3) 0.21990(13) 0.0380(6) Uani 1 d .
H24A H -0.2962(17) -0.8804(3) 0.2620(2) 0.057 Uiso 1 calc R
H24B H -0.3380(13) -0.9281(6) 0.1836(6) 0.057 Uiso 1 calc R
H24C H -0.1423(5) -0.9491(5) 0.1981(7) 0.057 Uiso 1 calc R
O25 O -0.0387(3) -0.7431(2) 0.08794(10) 0.0423(5) Uani 1 d .
H25X H 0.0418(41) -0.8156(39) 0.1001(18) 0.088(12) Uiso 1 d .
H25Y H -0.0988(37) -0.8005(35) 0.0614(16) 0.078(10) Uiso 1 d .
O26 O 0.4478(2) -0.8049(3) 0.08373(9) 0.0405(5) Uani 1 d .
H26X H 0.4129(36) -0.7068(38) 0.1006(16) 0.071(11) Uiso 1 d .
H26Y H 0.3640(39) -0.8588(35) 0.1007(16) 0.079(10) Uiso 1 d .
O27 O 0.2310(2) -1.0988(3) -0.01098(12) 0.0536(6) Uani 1 d .
H27X H 0.3470(47) -1.1256(39) -0.0360(18) 0.104(12) Uiso 1 d .
H27Y H 0.2322(37) -1.0667(36) 0.0310(18) 0.076(11) Uiso 1 d .

loop_
_atom_type_symbol
_atom_type_description
_atom_type_scat_dispersion_real
_atom_type_scat_dispersion_imag
_atom_type_scat_source
C C 0.0033 0.0016 'International Tables Vol C Tables 4.2.6.8 and 6.1.1.4'
H H 0.0000 0.0000 'International Tables Vol C Tables 4.2.6.8 and 6.1.1.4'
N N 0.0061 0.0033 'International Tables Vol C Tables 4.2.6.8 and 6.1.1.4'
O O 0.0106 0.0060 'International Tables Vol C Tables 4.2.6.8 and 6.1.1.4'

loop_
_geom_angle_atom_site_label_1
_geom_angle_atom_site_label_2
_geom_angle_atom_site_label_3
_geom_angle
C4 N1 C5 129.7(2)
C4 N1 C2 93.8(2)
C5 N1 C2 132.0(2)
N1 C2 N18 114.5(2)
N1 C2 C3 87.89(15)
N18 C2 C3 118.4(2)
C4 C3 C2 85.40(15)
O4 C4 N1 131.0(2)
O4 C4 C3 136.1(2)
N1 C4 C3 92.9(2)
C6 C5 C9 124.8(2)
C6 C5 N1 117.1(2)
C9 C5 N1 118.1(2)
O6 C6 C5 121.6(2)
O6 C6 C7 116.4(2)
C5 C6 C7 121.9(2)
C8 C7 C6 110.6(2)
O9 C9 O10 120.0(2)
O9 C9 C5 127.3(2)
O10 C9 C5 112.6(2)
C9 O10 C11 114.62(15)
O10 C11 C12 110.5(2)
C13 C12 C14 118.8(2)
C13 C12 C11 121.7(2)
C14 C12 C11 119.5(2)
C15 C13 C12 121.2(2)
C16 C14 C12 121.3(2)
C17 C15 C13 118.3(2)
C14 C16 C17 118.0(2)
C15 C17 C16 122.5(2)
C15 C17 N17 119.0(2)
C16 C17 N17 118.5(2)
O17A N17 O17B 123.4(2)
O17A N17 C17 118.3(2)
O17B N17 C17 118.3(2)
C23 N18 C19 108.2(2)
C23 N18 C2 109.33(15)
C19 N18 C2 110.5(2)
C23 N18 C21 108.3(2)
C19 N18 C21 111.40(15)
C2 N18 C21 109.1(2)
N18 C19 C20 115.2(2)
C22 C21 N18 115.7(2)
C24 C23 N18 116.1(2)

loop_
_geom_bond_atom_site_label_1
_geom_bond_atom_site_label_2
_geom_bond_distance
N1 C4 1.369(3)
N1 C5 1.441(2)
N1 C2 1.474(2)
C2 N18 1.527(3)
C2 C3 1.544(3)
C3 C4 1.518(3)
C4 O4 1.213(2)
C5 C6 1.393(3)
C5 C9 1.441(3)
C6 O6 1.280(2)
C6 C7 1.518(3)
C7 C8 1.518(3)
C9 O9 1.220(2)
C9 O10 1.374(2)
O10 C11 1.455(2)
C11 C12 1.501(3)
C12 C13 1.391(3)
C12 C14 1.393(3)
C13 C15 1.384(3)
C14 C16 1.382(3)
C15 C17 1.380(3)
C16 C17 1.386(3)
C17 N17 1.475(3)
N17 O17A 1.225(2)
N17 O17B 1.227(2)
N18 C23 1.522(3)
N18 C19 1.523(3)
N18 C21 1.532(3)
C19 C20 1.524(3)
C21 C22 1.516(3)
C23 C24 1.512(3)
